data_7228987
loop_
_publ_author_name
'Yan, Qing'
'Tsutsumi, Ken'
'Nomura, Kotohiro'

_publ_section_title
;
 Synthesis and structural analysis of aryloxo-modified trinuclear
 half-titanocenes, and their use as catalyst precursors for ethylene
 polymerisation
;
_journal_issue 66
_journal_name_full 'RSC Adv.'
_journal_page_first 41345
_journal_paper_doi 10.1039/C7RA07581B
_journal_volume 7
_journal_year 2017
_chemical_formula_moiety 'C81 H129 N O3 Ti3'
_chemical_formula_sum 'C81 H129 N O3 Ti3'
_chemical_formula_weight 1308.62
_chemical_properties_physical ', Air-sensitive,Moisture-sensitive'
_space_group_crystal_system monoclinic
_space_group_IT_number 14
_space_group_name_Hall '-P 2yn'
_space_group_name_H-M_alt 'P 1 21/n 1'
_symmetry_space_group_name_Hall '-P 2yn'
_symmetry_space_group_name_H-M 'P 1 21/n 1'
_atom_sites_solution_hydrogens geom
_atom_sites_solution_primary direct
_atom_sites_solution_secondary difmap
_audit_update_record
;
2017-05-12 deposited with the CCDC.
2017-08-17 downloaded from the CCDC.
;
_cell_angle_alpha 90.0000
_cell_angle_beta 98.7979(19)
_cell_angle_gamma 90.0000
_cell_formula_units_Z 4
_cell_length_a 19.9129(4)
_cell_length_b 19.9654(3)
_cell_length_c 20.1690(4)
_cell_measurement_reflns_used 27521
_cell_measurement_temperature 93
_cell_measurement_theta_max 30.33
_cell_measurement_theta_min 2.31
_cell_volume 7924.2(3)
_computing_cell_refinement 'CrysAlisPro 1.171.38.41 (Rigaku OD, 2015)'
_computing_data_collection 'CrysAlisPro 1.171.38.41 (Rigaku OD, 2015)'
_computing_data_reduction 'CrysAlisPro 1.171.38.41 (Rigaku OD, 2015)'
_computing_molecular_graphics 'CrystalStructure 4.2'
_computing_publication_material 'CrystalStructure 4.2 (Rigaku, 2015)'
_computing_structure_refinement 'SHELXL Version 2014/7 (Sheldrick, 2008)'
_computing_structure_solution 'SHELXT Version 2014/5 (Sheldrick, 2014)'
_diffrn_ambient_temperature 93
_diffrn_detector_area_resol_mean 5.811
_diffrn_measured_fraction_theta_full 0.985
_diffrn_measured_fraction_theta_max 0.967
_diffrn_measurement_device_type 'Rigaku XtaLAB P200'
_diffrn_measurement_method \w
_diffrn_radiation_type 'Mo K\a'
_diffrn_radiation_wavelength 0.71073
_diffrn_reflns_av_R_equivalents 0.0458
_diffrn_reflns_Laue_measured_fraction_full 0.985
_diffrn_reflns_Laue_measured_fraction_max 0.967
_diffrn_reflns_limit_h_max 18
_diffrn_reflns_limit_h_min -25
_diffrn_reflns_limit_k_max 25
_diffrn_reflns_limit_k_min -25
_diffrn_reflns_limit_l_max 26
_diffrn_reflns_limit_l_min -25
_diffrn_reflns_number 65232
_diffrn_reflns_point_group_measured_fraction_full 0.985
_diffrn_reflns_point_group_measured_fraction_max 0.967
_diffrn_reflns_theta_full 25.242
_diffrn_reflns_theta_max 27.500
_diffrn_reflns_theta_min 2.569
_diffrn_standards_number 0
_exptl_absorpt_coefficient_mu 0.339
_exptl_absorpt_correction_T_max 0.985
_exptl_absorpt_correction_T_min 0.892
_exptl_absorpt_correction_type multi-scan
_exptl_absorpt_process_details
;
CrysAlisPro 1.171.38.41 (Rigaku Oxford Diffraction, 2015)
Empirical absorption correction using spherical harmonics,
 implemented in SCALE3 ABSPACK scaling algorithm.
;
_exptl_crystal_colour orange
_exptl_crystal_density_diffrn 1.097
_exptl_crystal_density_method 'not measured'
_exptl_crystal_description block
_exptl_crystal_F_000 2848.00
_exptl_crystal_size_max 0.108
_exptl_crystal_size_mid 0.090
_exptl_crystal_size_min 0.046
_refine_diff_density_max 0.70
_refine_diff_density_min -0.54
_refine_ls_extinction_method none
_refine_ls_goodness_of_fit_ref 1.008
_refine_ls_hydrogen_treatment mixed
_refine_ls_number_parameters 805
_refine_ls_number_reflns 17594
_refine_ls_number_restraints 0
_refine_ls_R_factor_all 0.0738
_refine_ls_R_factor_gt 0.0579
_refine_ls_shift/su_max 0.001
_refine_ls_structure_factor_coef Fsqd
_refine_ls_weighting_details 'w = 1/[\s^2^(Fo^2^)+(0.0987P)^2^+9.4361P] where P=(Fo^2^+2Fc^2^)/3'
_refine_ls_weighting_scheme calc
_refine_ls_wR_factor_gt 0.1664
_refine_ls_wR_factor_ref 0.1774
_reflns_Friedel_coverage 0.000
_reflns_number_gt 13851
_reflns_number_total 17594
_reflns_threshold_expression F^2^>2.0\s(F^2^)
_cod_data_source_file c7ra07581b2.cif
_cod_data_source_block Ti9
_cod_database_code 7228987

loop_
_space_group_symop_id
_space_group_symop_operation_xyz
1 +X,+Y,+Z
2 1/2-X,1/2+Y,1/2-Z
3 -X,-Y,-Z
4 -1/2+X,-1/2-Y,-1/2+Z

loop_
_atom_site_label
_atom_site_type_symbol
_atom_site_fract_x
_atom_site_fract_y
_atom_site_fract_z
_atom_site_U_iso_or_equiv
_atom_site_adp_type
_atom_site_occupancy
_atom_site_site_symmetry_order
_atom_site_calc_flag
_atom_site_refinement_flags_posn
_atom_site_refinement_flags_adp
Ti1 Ti 0.51189(2) 0.53696(2) 0.80883(2) 0.01835(10) Uani 1 1 d . .
Ti2 Ti 0.38246(2) 0.74257(2) 0.52058(2) 0.02402(11) Uani 1 1 d . .
Ti3 Ti 0.23200(2) 0.78453(2) 0.84358(2) 0.02708(12) Uani 1 1 d . .
O1 O 0.56716(8) 0.59880(7) 0.77837(8) 0.0181(3) Uani 1 1 d . .
O2 O 0.38485(8) 0.82087(8) 0.56738(8) 0.0215(3) Uani 1 1 d . .
O3 O 0.31436(9) 0.79177(9) 0.89587(8) 0.0240(4) Uani 1 1 d . .
N1 N 0.46332(10) 0.78258(9) 0.76986(9) 0.0176(4) Uani 1 1 d . .
C1 C 0.49686(11) 0.71843(11) 0.78711(12) 0.0185(4) Uani 1 1 d . .
H1A H 0.4697 0.6821 0.7627 0.022 Uiso 1 1 calc R U
H1B H 0.4989 0.7102 0.8358 0.022 Uiso 1 1 calc R U
C2 C 0.56817(11) 0.71698(11) 0.76961(11) 0.0166(4) Uani 1 1 d . .
C3 C 0.60027(12) 0.77616(11) 0.75657(11) 0.0183(4) Uani 1 1 d . .
H3 H 0.5773 0.8175 0.7596 0.022 Uiso 1 1 calc R U
C4 C 0.66531(12) 0.77651(11) 0.73918(11) 0.0188(4) Uani 1 1 d . .
C5 C 0.69755(12) 0.71491(11) 0.73597(11) 0.0193(4) Uani 1 1 d . .
H5 H 0.7420 0.7144 0.7243 0.023 Uiso 1 1 calc R U
C6 C 0.66790(11) 0.65357(11) 0.74903(11) 0.0175(4) Uani 1 1 d . .
C7 C 0.60183(11) 0.65562(10) 0.76621(11) 0.0163(4) Uani 1 1 d . .
C8 C 0.70527(12) 0.58741(11) 0.74233(12) 0.0200(5) Uani 1 1 d . .
C9 C 0.66657(14) 0.54737(12) 0.68303(13) 0.0270(5) Uani 1 1 d . .
H9A H 0.6901 0.5049 0.6783 0.032 Uiso 1 1 calc R U
H9B H 0.6203 0.5383 0.6915 0.032 Uiso 1 1 calc R U
H9C H 0.6648 0.5735 0.6417 0.032 Uiso 1 1 calc R U
C10 C 0.71094(13) 0.54745(12) 0.80823(13) 0.0258(5) Uani 1 1 d . .
H10A H 0.7349 0.5053 0.8035 0.031 Uiso 1 1 calc R U
H10B H 0.7362 0.5738 0.8448 0.031 Uiso 1 1 calc R U
H10C H 0.6653 0.5379 0.8184 0.031 Uiso 1 1 calc R U
C11 C 0.77812(13) 0.59833(12) 0.72830(15) 0.0289(6) Uani 1 1 d . .
H11A H 0.8000 0.5548 0.7244 0.035 Uiso 1 1 calc R U
H11B H 0.7770 0.6233 0.6863 0.035 Uiso 1 1 calc R U
H11C H 0.8039 0.6238 0.7652 0.035 Uiso 1 1 calc R U
C12 C 0.69744(12) 0.84386(11) 0.72412(12) 0.0225(5) Uani 1 1 d . .
C13 C 0.65517(16) 0.87582(14) 0.66235(15) 0.0378(7) Uani 1 1 d . .
H13A H 0.6081 0.8810 0.6702 0.045 Uiso 1 1 calc R U
H13B H 0.6740 0.9199 0.6542 0.045 Uiso 1 1 calc R U
H13C H 0.6564 0.8471 0.6232 0.045 Uiso 1 1 calc R U
C14 C 0.69725(15) 0.89052(13) 0.78468(14) 0.0316(6) Uani 1 1 d . .
H14A H 0.6506 0.8961 0.7937 0.038 Uiso 1 1 calc R U
H14B H 0.7253 0.8710 0.8241 0.038 Uiso 1 1 calc R U
H14C H 0.7158 0.9343 0.7749 0.038 Uiso 1 1 calc R U
C15 C 0.77069(14) 0.83611(13) 0.71128(15) 0.0317(6) Uani 1 1 d . .
H15A H 0.7981 0.8157 0.7506 0.038 Uiso 1 1 calc R U
H15B H 0.7716 0.8074 0.6720 0.038 Uiso 1 1 calc R U
H15C H 0.7893 0.8802 0.7030 0.038 Uiso 1 1 calc R U
C16 C 0.41694(13) 0.54836(13) 0.74587(13) 0.0282(5) Uani 1 1 d . .
H16A H 0.3842 0.5164 0.7594 0.034 Uiso 1 1 calc R U
H16B H 0.4002 0.5941 0.7500 0.034 Uiso 1 1 calc R U
H16C H 0.4226 0.5399 0.6992 0.034 Uiso 1 1 calc R U
C17 C 0.53980(14) 0.44702(12) 0.76293(13) 0.0288(5) Uani 1 1 d . .
H17A H 0.5127 0.4097 0.7761 0.035 Uiso 1 1 calc R U
H17B H 0.5313 0.4521 0.7140 0.035 Uiso 1 1 calc R U
H17C H 0.5882 0.4380 0.7776 0.035 Uiso 1 1 calc R U
C18 C 0.54111(13) 0.56763(12) 0.92306(12) 0.0242(5) Uani 1 1 d . .
C19 C 0.46942(13) 0.57327(12) 0.90735(12) 0.0250(5) Uani 1 1 d . .
C20 C 0.44202(13) 0.50791(12) 0.89187(12) 0.0249(5) Uani 1 1 d . .
C21 C 0.49687(13) 0.46216(11) 0.89926(12) 0.0233(5) Uani 1 1 d . .
C22 C 0.55811(13) 0.49878(12) 0.91783(12) 0.0232(5) Uani 1 1 d . .
C23 C 0.62740(13) 0.46798(13) 0.93317(14) 0.0297(6) Uani 1 1 d . .
H23A H 0.6614 0.5033 0.9446 0.036 Uiso 1 1 calc R U
H23B H 0.6287 0.4371 0.9711 0.036 Uiso 1 1 calc R U
H23C H 0.6374 0.4434 0.8938 0.036 Uiso 1 1 calc R U
C24 C 0.49088(14) 0.38733(12) 0.89464(14) 0.0298(6) Uani 1 1 d . .
H24A H 0.5364 0.3673 0.9016 0.036 Uiso 1 1 calc R U
H24B H 0.4652 0.3709 0.9291 0.036 Uiso 1 1 calc R U
H24C H 0.4672 0.3748 0.8502 0.036 Uiso 1 1 calc R U
C25 C 0.36819(14) 0.49069(15) 0.87749(15) 0.0353(6) Uani 1 1 d . .
H25A H 0.3412 0.5319 0.8749 0.042 Uiso 1 1 calc R U
H25B H 0.3588 0.4667 0.8347 0.042 Uiso 1 1 calc R U
H25C H 0.3562 0.4622 0.9135 0.042 Uiso 1 1 calc R U
C26 C 0.42673(17) 0.63484(14) 0.91146(16) 0.0340(6) Uani 1 1 d . .
C27 C 0.59092(15) 0.62362(13) 0.94310(13) 0.0308(6) Uani 1 1 d . .
H27A H 0.6372 0.6055 0.9510 0.037 Uiso 1 1 calc R U
H27B H 0.5873 0.6570 0.9071 0.037 Uiso 1 1 calc R U
H27C H 0.5807 0.6448 0.9842 0.037 Uiso 1 1 calc R U
C28 C 0.44177(12) 0.78790(11) 0.69720(11) 0.0193(4) Uani 1 1 d . .
H28A H 0.3976 0.7649 0.6850 0.023 Uiso 1 1 calc R U
H28B H 0.4754 0.7650 0.6737 0.023 Uiso 1 1 calc R U
C29 C 0.43477(11) 0.86012(11) 0.67391(11) 0.0179(4) Uani 1 1 d . .
C30 C 0.45830(12) 0.91215(11) 0.71731(11) 0.0200(4) Uani 1 1 d . .
H30 H 0.4807 0.9019 0.7612 0.024 Uiso 1 1 calc R U
C31 C 0.44960(13) 0.97879(12) 0.69776(12) 0.0233(5) Uani 1 1 d . .
C32 C 0.41449(13) 0.99153(12) 0.63391(12) 0.0251(5) Uani 1 1 d . .
H32 H 0.4073 1.0369 0.6205 0.030 Uiso 1 1 calc R U
C33 C 0.38917(12) 0.94131(12) 0.58818(12) 0.0232(5) Uani 1 1 d . .
C34 C 0.40318(12) 0.87426(11) 0.60867(11) 0.0197(4) Uani 1 1 d . .
C35 C 0.34551(14) 0.95877(13) 0.52056(13) 0.0290(5) Uani 1 1 d . .
C36 C 0.27657(14) 0.92353(15) 0.51770(14) 0.0349(6) Uani 1 1 d . .
H36A H 0.2837 0.8751 0.5223 0.042 Uiso 1 1 calc R U
H36B H 0.2538 0.9399 0.5543 0.042 Uiso 1 1 calc R U
H36C H 0.2482 0.9331 0.4746 0.042 Uiso 1 1 calc R U
C37 C 0.33206(17) 1.03405(15) 0.51315(16) 0.0411(7) Uani 1 1 d . .
H37A H 0.3753 1.0579 0.5148 0.049 Uiso 1 1 calc R U
H37B H 0.3034 1.0429 0.4701 0.049 Uiso 1 1 calc R U
H37C H 0.3089 1.0496 0.5498 0.049 Uiso 1 1 calc R U
C38 C 0.38088(15) 0.93641(16) 0.46149(13) 0.0344(6) Uani 1 1 d . .
H38A H 0.3901 0.8882 0.4649 0.041 Uiso 1 1 calc R U
H38B H 0.3513 0.9459 0.4191 0.041 Uiso 1 1 calc R U
H38C H 0.4237 0.9609 0.4628 0.041 Uiso 1 1 calc R U
C39 C 0.47549(14) 1.03649(12) 0.74549(13) 0.0287(5) Uani 1 1 d . .
C40 C 0.51479(18) 1.01166(15) 0.81225(15) 0.0423(7) Uani 1 1 d . .
H40A H 0.4856 0.9822 0.8343 0.051 Uiso 1 1 calc R U
H40B H 0.5551 0.9868 0.8038 0.051 Uiso 1 1 calc R U
H40C H 0.5289 1.0501 0.8413 0.051 Uiso 1 1 calc R U
C41 C 0.4148(2) 1.07719(17) 0.76212(19) 0.0529(9) Uani 1 1 d . .
H41A H 0.3849 1.0480 0.7835 0.063 Uiso 1 1 calc R U
H41B H 0.4313 1.1138 0.7927 0.063 Uiso 1 1 calc R U
H41C H 0.3896 1.0958 0.7207 0.063 Uiso 1 1 calc R U
C42 C 0.5216(2) 1.0818(2) 0.71242(17) 0.0584(10) Uani 1 1 d . .
H42A H 0.5604 1.0560 0.7017 0.070 Uiso 1 1 calc R U
H42B H 0.4963 1.1004 0.6710 0.070 Uiso 1 1 calc R U
H42C H 0.5381 1.1184 0.7431 0.070 Uiso 1 1 calc R U
C43 C 0.29267(15) 0.75619(16) 0.45033(15) 0.0388(7) Uani 1 1 d . .
H43A H 0.2851 0.7167 0.4212 0.047 Uiso 1 1 calc R U
H43B H 0.2539 0.7622 0.4743 0.047 Uiso 1 1 calc R U
H43C H 0.2976 0.7959 0.4230 0.047 Uiso 1 1 calc R U
C44 C 0.34185(16) 0.67051(14) 0.58196(14) 0.0363(6) Uani 1 1 d . .
H44A H 0.3391 0.6268 0.5596 0.044 Uiso 1 1 calc R U
H44B H 0.3715 0.6672 0.6253 0.044 Uiso 1 1 calc R U
H44C H 0.2963 0.6845 0.5891 0.044 Uiso 1 1 calc R U
C45 C 0.49896(15) 0.71030(16) 0.52701(14) 0.0359(6) Uani 1 1 d . .
C46 C 0.46034(17) 0.65233(15) 0.50658(16) 0.0414(7) Uani 1 1 d . .
C47 C 0.42250(16) 0.66656(16) 0.44239(15) 0.0390(7) Uani 1 1 d . .
C48 C 0.43813(15) 0.73242(16) 0.42500(14) 0.0356(6) Uani 1 1 d . .
C49 C 0.48554(14) 0.75904(15) 0.47756(14) 0.0343(6) Uani 1 1 d . .
C50 C 0.52086(16) 0.82657(17) 0.47982(17) 0.0425(7) Uani 1 1 d . .
H50A H 0.5030 0.8523 0.4396 0.051 Uiso 1 1 calc R U
H50B H 0.5125 0.8511 0.5198 0.051 Uiso 1 1 calc R U
H50C H 0.5698 0.8198 0.4815 0.051 Uiso 1 1 calc R U
C51 C 0.41261(18) 0.7656(2) 0.35875(15) 0.0486(8) Uani 1 1 d . .
H51A H 0.3800 0.7360 0.3317 0.058 Uiso 1 1 calc R U
H51B H 0.3903 0.8080 0.3667 0.058 Uiso 1 1 calc R U
H51C H 0.4510 0.7745 0.3348 0.058 Uiso 1 1 calc R U
C52 C 0.3775(2) 0.61706(19) 0.40028(19) 0.0557(9) Uani 1 1 d . .
H52A H 0.3760 0.5751 0.4253 0.067 Uiso 1 1 calc R U
H52B H 0.3316 0.6355 0.3895 0.067 Uiso 1 1 calc R U
H52C H 0.3958 0.6083 0.3587 0.067 Uiso 1 1 calc R U
C53 C 0.4655(2) 0.58547(18) 0.5415(2) 0.0606(10) Uani 1 1 d . .
H53A H 0.4329 0.5542 0.5167 0.073 Uiso 1 1 calc R U
H53B H 0.5116 0.5678 0.5434 0.073 Uiso 1 1 calc R U
H53C H 0.4552 0.5909 0.5872 0.073 Uiso 1 1 calc R U
C54 C 0.55353(17) 0.7158(2) 0.58807(16) 0.0510(9) Uani 1 1 d . .
H54A H 0.5532 0.6753 0.6155 0.061 Uiso 1 1 calc R U
H54B H 0.5981 0.7206 0.5736 0.061 Uiso 1 1 calc R U
H54C H 0.5446 0.7550 0.6146 0.061 Uiso 1 1 calc R U
C55 C 0.40611(12) 0.79304(12) 0.80584(11) 0.0201(5) Uani 1 1 d . .
H55A H 0.3787 0.7515 0.8036 0.024 Uiso 1 1 calc R U
H55B H 0.3769 0.8290 0.7834 0.024 Uiso 1 1 calc R U
C56 C 0.42788(12) 0.81186(11) 0.87888(11) 0.0199(5) Uani 1 1 d . .
C57 C 0.49376(12) 0.83109(12) 0.90294(12) 0.0229(5) Uani 1 1 d . .
H57 H 0.5256 0.8351 0.8726 0.027 Uiso 1 1 calc R U
C58 C 0.51467(13) 0.84485(13) 0.97088(12) 0.0267(5) Uani 1 1 d . .
C59 C 0.46681(14) 0.83537(14) 1.01400(12) 0.0288(5) Uani 1 1 d . .
H59 H 0.4808 0.8429 1.0606 0.035 Uiso 1 1 calc R U
C60 C 0.39976(13) 0.81557(12) 0.99282(12) 0.0253(5) Uani 1 1 d . .
C61 C 0.37991(12) 0.80703(12) 0.92288(12) 0.0210(5) Uani 1 1 d . .
C62 C 0.35178(14) 0.79933(14) 1.04370(13) 0.0302(6) Uani 1 1 d . .
C63 C 0.32815(16) 0.72599(14) 1.03385(14) 0.0344(6) Uani 1 1 d . .
H63A H 0.3052 0.7197 0.9877 0.041 Uiso 1 1 calc R U
H63B H 0.3676 0.6962 1.0423 0.041 Uiso 1 1 calc R U
H63C H 0.2966 0.7155 1.0652 0.041 Uiso 1 1 calc R U
C64 C 0.38725(16) 0.80582(17) 1.11674(13) 0.0383(7) Uani 1 1 d . .
H64A H 0.3549 0.7951 1.1472 0.046 Uiso 1 1 calc R U
H64B H 0.4257 0.7747 1.1245 0.046 Uiso 1 1 calc R U
H64C H 0.4037 0.8518 1.1250 0.046 Uiso 1 1 calc R U
C65 C 0.29004(15) 0.84710(16) 1.03409(14) 0.0364(6) Uani 1 1 d . .
H65A H 0.2666 0.8438 0.9878 0.044 Uiso 1 1 calc R U
H65B H 0.2588 0.8345 1.0651 0.044 Uiso 1 1 calc R U
H65C H 0.3056 0.8932 1.0433 0.044 Uiso 1 1 calc R U
C66 C 0.58737(14) 0.86765(16) 0.99854(14) 0.0348(6) Uani 1 1 d . .
C67 C 0.58397(19) 0.9376(2) 1.0299(2) 0.0591(10) Uani 1 1 d . .
H67A H 0.5546 0.9360 1.0647 0.071 Uiso 1 1 calc R U
H67B H 0.6297 0.9516 1.0499 0.071 Uiso 1 1 calc R U
H67C H 0.5654 0.9696 0.9951 0.071 Uiso 1 1 calc R U
C68 C 0.61926(18) 0.8185(2) 1.05315(18) 0.0575(10) Uani 1 1 d . .
H68A H 0.5904 0.8155 1.0883 0.069 Uiso 1 1 calc R U
H68B H 0.6232 0.7741 1.0332 0.069 Uiso 1 1 calc R U
H68C H 0.6645 0.8345 1.0727 0.069 Uiso 1 1 calc R U
C69 C 0.63299(17) 0.8712(2) 0.94495(16) 0.0495(8) Uani 1 1 d . .
H69A H 0.6135 0.9024 0.9097 0.059 Uiso 1 1 calc R U
H69B H 0.6782 0.8870 0.9650 0.059 Uiso 1 1 calc R U
H69C H 0.6368 0.8267 0.9256 0.059 Uiso 1 1 calc R U
C70 C 0.17516(15) 0.73121(18) 0.90764(17) 0.0436(8) Uani 1 1 d . .
H70A H 0.1288 0.7241 0.8845 0.052 Uiso 1 1 calc R U
H70B H 0.1968 0.6878 0.9193 0.052 Uiso 1 1 calc R U
H70C H 0.1738 0.7572 0.9486 0.052 Uiso 1 1 calc R U
C71 C 0.24490(15) 0.70104(15) 0.78119(17) 0.0398(7) Uani 1 1 d . .
H71A H 0.2025 0.6928 0.7506 0.048 Uiso 1 1 calc R U
H71B H 0.2815 0.7105 0.7551 0.048 Uiso 1 1 calc R U
H71C H 0.2566 0.6613 0.8091 0.048 Uiso 1 1 calc R U
C72 C 0.22593(14) 0.88665(14) 0.78173(16) 0.0338(6) Uani 1 1 d . .
C73 C 0.19311(15) 0.89818(14) 0.83786(15) 0.0356(6) Uani 1 1 d . .
C74 C 0.13470(14) 0.85720(14) 0.83080(14) 0.0337(6) Uani 1 1 d . .
C75 C 0.13138(14) 0.82031(14) 0.77091(15) 0.0333(6) Uani 1 1 d . .
C76 C 0.18878(15) 0.83851(13) 0.73977(14) 0.0339(6) Uani 1 1 d . .
C77 C 0.20328(19) 0.81483(17) 0.67241(16) 0.0472(8) Uani 1 1 d . .
H77A H 0.1695 0.7812 0.6544 0.057 Uiso 1 1 calc R U
H77B H 0.2010 0.8529 0.6415 0.057 Uiso 1 1 calc R U
H77C H 0.2488 0.7949 0.6775 0.057 Uiso 1 1 calc R U
C78 C 0.28578(16) 0.92730(16) 0.7658(2) 0.0494(9) Uani 1 1 d . .
H78A H 0.3000 0.9103 0.7245 0.059 Uiso 1 1 calc R U
H78B H 0.2724 0.9744 0.7596 0.059 Uiso 1 1 calc R U
H78C H 0.3236 0.9235 0.8029 0.059 Uiso 1 1 calc R U
C79 C 0.07628(16) 0.77140(16) 0.74448(18) 0.0431(7) Uani 1 1 d . .
H79A H 0.0857 0.7524 0.7020 0.052 Uiso 1 1 calc R U
H79B H 0.0748 0.7353 0.7772 0.052 Uiso 1 1 calc R U
H79C H 0.0324 0.7946 0.7370 0.052 Uiso 1 1 calc R U
C80 C 0.08106(17) 0.85898(19) 0.87654(17) 0.0474(8) Uani 1 1 d . .
H80A H 0.0961 0.8886 0.9147 0.057 Uiso 1 1 calc R U
H80B H 0.0383 0.8759 0.8516 0.057 Uiso 1 1 calc R U
H80C H 0.0741 0.8137 0.8929 0.057 Uiso 1 1 calc R U
C81 C 0.2141(2) 0.94940(17) 0.89150(19) 0.0522(9) Uani 1 1 d . .
H81A H 0.1832 0.9475 0.9249 0.063 Uiso 1 1 calc R U
H81B H 0.2606 0.9400 0.9133 0.063 Uiso 1 1 calc R U
H81C H 0.2123 0.9941 0.8713 0.063 Uiso 1 1 calc R U
H26A H 0.4544(16) 0.6742(17) 0.9256(15) 0.033(8) Uiso 1 1 d . .
H26B H 0.4001(16) 0.6436(15) 0.8678(17) 0.032(8) Uiso 1 1 d . .
H26C H 0.396(2) 0.629(2) 0.940(2) 0.071(13) Uiso 1 1 d . .

loop_
_atom_site_aniso_label
_atom_site_aniso_U_11
_atom_site_aniso_U_22
_atom_site_aniso_U_33
_atom_site_aniso_U_23
_atom_site_aniso_U_13
_atom_site_aniso_U_12
Ti1 0.0205(2) 0.01470(19) 0.0209(2) 0.00136(14) 0.00641(16) -0.00340(15)
Ti2 0.0257(2) 0.0262(2) 0.0200(2) -0.00376(16) 0.00294(17) -0.00084(17)
Ti3 0.0201(2) 0.0285(2) 0.0335(3) 0.00611(18) 0.00693(19) 0.00007(17)
O1 0.0204(8) 0.0143(7) 0.0209(8) 0.0014(6) 0.0075(6) -0.0021(6)
O2 0.0228(9) 0.0248(8) 0.0172(8) -0.0012(6) 0.0036(6) 0.0012(6)
O3 0.0211(9) 0.0282(9) 0.0245(8) 0.0026(7) 0.0087(7) 0.0022(7)
N1 0.0197(10) 0.0169(9) 0.0172(9) 0.0019(7) 0.0059(7) 0.0039(7)
C1 0.0174(11) 0.0162(10) 0.0229(11) 0.0037(8) 0.0067(9) 0.0005(8)
C2 0.0168(11) 0.0160(10) 0.0176(10) 0.0007(8) 0.0045(8) -0.0003(8)
C3 0.0212(12) 0.0143(10) 0.0204(11) 0.0012(8) 0.0063(9) 0.0014(8)
C4 0.0215(12) 0.0164(10) 0.0192(10) 0.0021(8) 0.0048(9) -0.0031(8)
C5 0.0182(11) 0.0196(11) 0.0211(11) 0.0003(8) 0.0061(9) -0.0020(8)
C6 0.0198(11) 0.0158(10) 0.0176(10) 0.0008(8) 0.0048(9) 0.0006(8)
C7 0.0190(11) 0.0145(10) 0.0157(10) 0.0015(8) 0.0030(8) -0.0024(8)
C8 0.0192(11) 0.0158(10) 0.0262(12) 0.0010(8) 0.0074(9) 0.0015(8)
C9 0.0340(14) 0.0200(11) 0.0284(12) -0.0046(9) 0.0094(11) 0.0028(10)
C10 0.0263(13) 0.0212(11) 0.0309(13) 0.0054(9) 0.0078(10) 0.0056(9)
C11 0.0238(13) 0.0213(12) 0.0448(15) 0.0010(10) 0.0157(11) 0.0037(9)
C12 0.0246(12) 0.0165(10) 0.0278(12) 0.0009(9) 0.0089(10) -0.0047(9)
C13 0.0451(17) 0.0301(14) 0.0370(15) 0.0143(12) 0.0022(13) -0.0124(12)
C14 0.0369(15) 0.0207(12) 0.0404(15) -0.0061(10) 0.0161(12) -0.0084(10)
C15 0.0346(15) 0.0225(12) 0.0419(15) -0.0006(11) 0.0181(12) -0.0071(10)
C16 0.0260(13) 0.0298(13) 0.0287(13) 0.0031(10) 0.0037(10) -0.0053(10)
C17 0.0376(15) 0.0210(12) 0.0295(13) -0.0020(10) 0.0109(11) -0.0095(10)
C18 0.0347(14) 0.0203(11) 0.0188(11) 0.0019(9) 0.0083(10) -0.0051(10)
C19 0.0343(14) 0.0216(11) 0.0220(11) 0.0037(9) 0.0133(10) -0.0004(10)
C20 0.0275(13) 0.0252(12) 0.0245(12) 0.0057(9) 0.0119(10) -0.0027(10)
C21 0.0297(13) 0.0188(11) 0.0231(11) 0.0038(9) 0.0092(10) -0.0055(9)
C22 0.0292(13) 0.0206(11) 0.0204(11) 0.0043(9) 0.0061(10) -0.0037(9)
C23 0.0285(14) 0.0290(13) 0.0306(13) 0.0077(10) 0.0013(11) -0.0032(10)
C24 0.0355(15) 0.0203(12) 0.0345(14) 0.0051(10) 0.0087(11) -0.0047(10)
C25 0.0280(14) 0.0366(15) 0.0445(16) 0.0100(12) 0.0160(12) -0.0045(11)
C26 0.0462(17) 0.0248(13) 0.0368(15) 0.0069(11) 0.0256(14) 0.0048(12)
C27 0.0414(16) 0.0249(12) 0.0261(13) 0.0004(10) 0.0049(11) -0.0081(11)
C28 0.0238(12) 0.0169(10) 0.0174(10) 0.0001(8) 0.0040(9) 0.0018(8)
C29 0.0190(11) 0.0185(10) 0.0174(10) 0.0008(8) 0.0061(9) 0.0026(8)
C30 0.0227(12) 0.0198(11) 0.0184(10) 0.0003(8) 0.0061(9) 0.0030(9)
C31 0.0284(13) 0.0187(11) 0.0248(12) -0.0004(9) 0.0105(10) 0.0004(9)
C32 0.0300(13) 0.0192(11) 0.0274(12) 0.0057(9) 0.0084(10) 0.0038(9)
C33 0.0238(12) 0.0264(12) 0.0204(11) 0.0055(9) 0.0065(9) 0.0052(9)
C34 0.0195(11) 0.0212(11) 0.0199(11) 0.0004(8) 0.0076(9) 0.0011(9)
C35 0.0332(14) 0.0308(13) 0.0223(12) 0.0075(10) 0.0021(10) 0.0071(11)
C36 0.0273(14) 0.0439(16) 0.0326(14) 0.0069(12) 0.0018(11) 0.0087(12)
C37 0.0487(19) 0.0377(16) 0.0344(15) 0.0132(12) -0.0020(13) 0.0108(13)
C38 0.0350(15) 0.0472(16) 0.0208(12) 0.0098(11) 0.0035(11) 0.0022(12)
C39 0.0386(15) 0.0186(11) 0.0294(13) -0.0010(9) 0.0068(11) -0.0012(10)
C40 0.064(2) 0.0282(14) 0.0319(15) -0.0061(11) 0.0001(14) -0.0016(13)
C41 0.066(2) 0.0347(17) 0.057(2) -0.0160(15) 0.0057(18) 0.0095(15)
C42 0.080(3) 0.058(2) 0.0376(17) -0.0045(15) 0.0104(17) -0.038(2)
C43 0.0318(16) 0.0458(17) 0.0366(15) -0.0091(13) -0.0017(12) -0.0022(12)
C44 0.0473(18) 0.0291(14) 0.0325(14) -0.0055(11) 0.0064(13) -0.0081(12)
C45 0.0319(15) 0.0499(17) 0.0269(13) -0.0142(12) 0.0078(11) 0.0096(12)
C46 0.0516(19) 0.0347(15) 0.0409(16) -0.0020(12) 0.0165(14) 0.0130(13)
C47 0.0395(16) 0.0427(16) 0.0357(15) -0.0207(13) 0.0084(13) -0.0037(13)
C48 0.0330(15) 0.0492(17) 0.0264(13) -0.0030(12) 0.0106(11) 0.0033(12)
C49 0.0279(14) 0.0428(16) 0.0344(14) -0.0101(12) 0.0117(12) 0.0025(12)
C50 0.0312(16) 0.0513(18) 0.0480(18) -0.0090(14) 0.0151(13) -0.0037(13)
C51 0.0473(19) 0.071(2) 0.0281(15) 0.0052(15) 0.0077(14) 0.0018(17)
C52 0.061(2) 0.054(2) 0.053(2) -0.0262(17) 0.0131(17) -0.0132(17)
C53 0.081(3) 0.0414(19) 0.062(2) 0.0011(16) 0.019(2) 0.0210(18)
C54 0.0368(18) 0.084(3) 0.0314(15) -0.0115(16) 0.0027(13) 0.0219(17)
C55 0.0190(11) 0.0217(11) 0.0205(11) 0.0006(8) 0.0058(9) 0.0021(9)
C56 0.0235(12) 0.0200(11) 0.0176(10) 0.0015(8) 0.0078(9) 0.0039(9)
C57 0.0234(12) 0.0263(12) 0.0206(11) 0.0004(9) 0.0085(9) 0.0030(9)
C58 0.0248(13) 0.0336(13) 0.0220(12) -0.0020(10) 0.0039(10) 0.0023(10)
C59 0.0317(14) 0.0373(14) 0.0182(11) -0.0036(10) 0.0064(10) 0.0041(11)
C60 0.0289(13) 0.0271(12) 0.0219(11) 0.0013(9) 0.0108(10) 0.0063(10)
C61 0.0193(12) 0.0221(11) 0.0228(11) 0.0014(9) 0.0072(9) 0.0051(9)
C62 0.0339(15) 0.0358(14) 0.0235(12) 0.0010(10) 0.0127(11) 0.0061(11)
C63 0.0421(16) 0.0380(15) 0.0260(13) 0.0065(11) 0.0146(12) 0.0015(12)
C64 0.0446(17) 0.0501(17) 0.0241(13) -0.0006(12) 0.0177(12) 0.0035(14)
C65 0.0358(16) 0.0456(16) 0.0316(14) -0.0019(12) 0.0169(12) 0.0091(13)
C66 0.0287(15) 0.0500(17) 0.0255(13) -0.0057(12) 0.0036(11) -0.0014(12)
C67 0.046(2) 0.070(3) 0.061(2) -0.0273(19) 0.0097(17) -0.0137(18)
C68 0.0397(19) 0.087(3) 0.0431(19) 0.0103(18) -0.0027(15) -0.0004(18)
C69 0.0337(17) 0.079(2) 0.0361(16) -0.0084(16) 0.0043(13) -0.0112(16)
C70 0.0246(15) 0.0552(19) 0.0524(19) 0.0192(15) 0.0099(13) -0.0017(13)
C71 0.0292(15) 0.0333(15) 0.0550(19) -0.0044(13) 0.0001(13) -0.0036(12)
C72 0.0247(14) 0.0275(13) 0.0490(17) 0.0093(12) 0.0051(12) 0.0063(10)
C73 0.0345(16) 0.0304(14) 0.0393(15) 0.0009(11) -0.0026(12) 0.0081(11)
C74 0.0302(15) 0.0370(15) 0.0351(14) 0.0070(11) 0.0082(12) 0.0094(11)
C75 0.0284(14) 0.0297(13) 0.0402(15) 0.0038(11) 0.0001(12) 0.0033(11)
C76 0.0415(16) 0.0262(13) 0.0356(15) 0.0067(11) 0.0111(12) 0.0113(11)
C77 0.064(2) 0.0384(17) 0.0425(17) 0.0043(13) 0.0198(16) 0.0138(15)
C78 0.0331(16) 0.0318(15) 0.084(3) 0.0192(16) 0.0107(16) 0.0028(12)
C79 0.0384(17) 0.0359(16) 0.0533(19) 0.0052(14) 0.0020(14) -0.0001(13)
C80 0.0410(18) 0.061(2) 0.0437(18) 0.0050(15) 0.0168(14) 0.0103(15)
C81 0.059(2) 0.0373(17) 0.055(2) -0.0061(15) -0.0092(17) 0.0087(15)

loop_
_atom_type_symbol
_atom_type_description
_atom_type_scat_dispersion_real
_atom_type_scat_dispersion_imag
_atom_type_scat_source
C C 0.0033 0.0016
;
International Tables for Crystallography
(Vol. C, Tables 4.2.6.8 and 6.1.1.4)
;
H H 0.0000 0.0000
;
International Tables for Crystallography
(Vol. C, Table 6.1.1.4)
;
N N 0.0061 0.0033
;
International Tables for Crystallography
(Vol. C, Tables 4.2.6.8 and 6.1.1.4)
;
O O 0.0106 0.0060
;
International Tables for Crystallography
(Vol. C, Tables 4.2.6.8 and 6.1.1.4)
;
Ti Ti 0.2776 0.4457
;
International Tables for Crystallography
(Vol. C, Tables 4.2.6.8 and 6.1.1.4)
;

loop_
_geom_angle_atom_site_label_1
_geom_angle_atom_site_label_2
_geom_angle_atom_site_label_3
_geom_angle
O1 Ti1 C16 104.74(9)
O1 Ti1 C17 102.31(8)
C16 Ti1 C17 95.63(11)
O1 Ti1 C18 94.68(8)
C16 Ti1 C18 128.17(10)
C17 Ti1 C18 126.75(10)
O1 Ti1 C22 111.16(8)
C16 Ti1 C22 140.51(9)
C17 Ti1 C22 92.39(10)
C18 Ti1 C22 34.92(8)
O1 Ti1 C19 112.58(8)
C16 Ti1 C19 93.95(10)
C17 Ti1 C19 139.97(9)
C18 Ti1 C19 34.70(9)
C22 Ti1 C19 57.57(9)
O1 Ti1 C20 147.29(8)
C16 Ti1 C20 83.41(10)
C17 Ti1 C20 108.42(9)
C18 Ti1 C20 57.82(9)
C22 Ti1 C20 57.44(9)
C19 Ti1 C20 34.71(8)
O1 Ti1 C21 145.69(8)
C16 Ti1 C21 108.47(9)
C17 Ti1 C21 82.96(9)
C18 Ti1 C21 57.64(8)
C22 Ti1 C21 34.56(8)
C19 Ti1 C21 57.17(8)
C20 Ti1 C21 34.14(8)
O2 Ti2 C43 100.86(10)
O2 Ti2 C44 105.05(9)
C43 Ti2 C44 96.80(13)
O2 Ti2 C49 96.60(9)
C43 Ti2 C49 115.22(12)
C44 Ti2 C49 137.00(12)
O2 Ti2 C48 120.99(10)
C43 Ti2 C48 85.36(11)
C44 Ti2 C48 132.70(11)
C49 Ti2 C48 34.60(10)
O2 Ti2 C45 104.75(9)
C43 Ti2 C45 141.43(11)
C44 Ti2 C45 103.72(12)
C49 Ti2 C45 33.93(11)
C48 Ti2 C45 56.75(10)
O2 Ti2 C47 153.32(10)
C43 Ti2 C47 88.46(11)
C44 Ti2 C47 98.49(11)
C49 Ti2 C47 57.07(10)
C48 Ti2 C47 34.21(11)
C45 Ti2 C47 56.69(10)
O2 Ti2 C46 137.04(10)
C43 Ti2 C46 120.44(12)
C44 Ti2 C46 82.67(12)
C49 Ti2 C46 56.96(11)
C48 Ti2 C46 56.98(11)
C45 Ti2 C46 34.20(11)
C47 Ti2 C46 34.26(11)
O3 Ti3 C71 103.06(10)
O3 Ti3 C70 101.79(10)
C71 Ti3 C70 95.20(14)
O3 Ti3 C72 101.83(9)
C71 Ti3 C72 111.21(12)
C70 Ti3 C72 139.14(11)
O3 Ti3 C73 102.08(9)
C71 Ti3 C73 141.38(12)
C70 Ti3 C73 107.76(12)
C72 Ti3 C73 34.32(10)
O3 Ti3 C76 130.10(9)
C71 Ti3 C76 83.99(11)
C70 Ti3 C76 127.05(12)
C72 Ti3 C76 34.39(10)
C73 Ti3 C76 57.39(10)
O3 Ti3 C74 131.03(9)
C71 Ti3 C74 125.31(11)
C70 Ti3 C74 82.66(11)
C72 Ti3 C74 56.76(10)
C73 Ti3 C74 34.22(10)
C76 Ti3 C74 57.21(9)
O3 Ti3 C75 157.79(9)
C71 Ti3 C75 92.12(11)
C70 Ti3 C75 92.74(11)
C72 Ti3 C75 57.02(10)
C73 Ti3 C75 57.02(10)
C76 Ti3 C75 34.75(10)
C74 Ti3 C75 34.07(10)
C7 O1 Ti1 165.62(14)
C34 O2 Ti2 165.28(15)
C61 O3 Ti3 166.03(15)
C55 N1 C1 111.76(17)
C55 N1 C28 110.84(18)
C1 N1 C28 110.77(17)
N1 C1 C2 111.82(17)
N1 C1 H1A 109.3
C2 C1 H1A 109.3
N1 C1 H1B 109.3
C2 C1 H1B 109.3
H1A C1 H1B 107.9
C3 C2 C7 119.8(2)
C3 C2 C1 120.22(19)
C7 C2 C1 119.99(19)
C2 C3 C4 121.7(2)
C2 C3 H3 119.2
C4 C3 H3 119.2
C3 C4 C5 117.4(2)
C3 C4 C12 119.0(2)
C5 C4 C12 123.6(2)
C4 C5 C6 123.5(2)
C4 C5 H5 118.2
C6 C5 H5 118.2
C5 C6 C7 117.1(2)
C5 C6 C8 120.8(2)
C7 C6 C8 122.02(19)
O1 C7 C2 117.19(19)
O1 C7 C6 122.30(19)
C2 C7 C6 120.49(19)
C6 C8 C11 112.28(19)
C6 C8 C10 110.06(18)
C11 C8 C10 106.6(2)
C6 C8 C9 108.86(19)
C11 C8 C9 107.7(2)
C10 C8 C9 111.26(19)
C8 C9 H9A 109.5
C8 C9 H9B 109.5
H9A C9 H9B 109.5
C8 C9 H9C 109.5
H9A C9 H9C 109.5
H9B C9 H9C 109.5
C8 C10 H10A 109.5
C8 C10 H10B 109.5
H10A C10 H10B 109.5
C8 C10 H10C 109.5
H10A C10 H10C 109.5
H10B C10 H10C 109.5
C8 C11 H11A 109.5
C8 C11 H11B 109.5
H11A C11 H11B 109.5
C8 C11 H11C 109.5
H11A C11 H11C 109.5
H11B C11 H11C 109.5
C15 C12 C13 108.9(2)
C15 C12 C14 108.3(2)
C13 C12 C14 109.0(2)
C15 C12 C4 112.42(19)
C13 C12 C4 109.3(2)
C14 C12 C4 108.73(19)
C12 C13 H13A 109.5
C12 C13 H13B 109.5
H13A C13 H13B 109.5
C12 C13 H13C 109.5
H13A C13 H13C 109.5
H13B C13 H13C 109.5
C12 C14 H14A 109.5
C12 C14 H14B 109.5
H14A C14 H14B 109.5
C12 C14 H14C 109.5
H14A C14 H14C 109.5
H14B C14 H14C 109.5
C12 C15 H15A 109.5
C12 C15 H15B 109.5
H15A C15 H15B 109.5
C12 C15 H15C 109.5
H15A C15 H15C 109.5
H15B C15 H15C 109.5
Ti1 C16 H16A 109.5
Ti1 C16 H16B 109.5
H16A C16 H16B 109.5
Ti1 C16 H16C 109.5
H16A C16 H16C 109.5
H16B C16 H16C 109.5
Ti1 C17 H17A 109.5
Ti1 C17 H17B 109.5
H17A C17 H17B 109.5
Ti1 C17 H17C 109.5
H17A C17 H17C 109.5
H17B C17 H17C 109.5
C19 C18 C22 107.6(2)
C19 C18 C27 126.8(2)
C22 C18 C27 125.6(2)
C19 C18 Ti1 73.39(14)
C22 C18 Ti1 72.79(14)
C27 C18 Ti1 120.40(16)
C18 C19 C20 108.3(2)
C18 C19 C26 127.6(2)
C20 C19 C26 123.9(2)
C18 C19 Ti1 71.91(13)
C20 C19 Ti1 73.34(13)
C26 C19 Ti1 124.68(17)
C21 C20 C19 107.7(2)
C21 C20 C25 126.4(2)
C19 C20 C25 125.7(2)
C21 C20 Ti1 73.11(13)
C19 C20 Ti1 71.95(13)
C25 C20 Ti1 125.22(18)
C20 C21 C22 108.2(2)
C20 C21 C24 125.7(2)
C22 C21 C24 125.8(2)
C20 C21 Ti1 72.75(13)
C22 C21 Ti1 71.35(13)
C24 C21 Ti1 125.99(17)
C21 C22 C18 108.2(2)
C21 C22 C23 124.7(2)
C18 C22 C23 127.1(2)
C21 C22 Ti1 74.09(14)
C18 C22 Ti1 72.29(13)
C23 C22 Ti1 122.47(17)
C22 C23 H23A 109.5
C22 C23 H23B 109.5
H23A C23 H23B 109.5
C22 C23 H23C 109.5
H23A C23 H23C 109.5
H23B C23 H23C 109.5
C21 C24 H24A 109.5
C21 C24 H24B 109.5
H24A C24 H24B 109.5
C21 C24 H24C 109.5
H24A C24 H24C 109.5
H24B C24 H24C 109.5
C20 C25 H25A 109.5
C20 C25 H25B 109.5
H25A C25 H25B 109.5
C20 C25 H25C 109.5
H25A C25 H25C 109.5
H25B C25 H25C 109.5
C19 C26 H26A 112.1(19)
C19 C26 H26B 109.4(18)
H26A C26 H26B 109(3)
C19 C26 H26C 112(3)
H26A C26 H26C 108(3)
H26B C26 H26C 106(3)
C18 C27 H27A 109.5
C18 C27 H27B 109.5
H27A C27 H27B 109.5
C18 C27 H27C 109.5
H27A C27 H27C 109.5
H27B C27 H27C 109.5
N1 C28 C29 112.18(18)
N1 C28 H28A 109.2
C29 C28 H28A 109.2
N1 C28 H28B 109.2
C29 C28 H28B 109.2
H28A C28 H28B 107.9
C30 C29 C34 120.0(2)
C30 C29 C28 120.6(2)
C34 C29 C28 119.4(2)
C31 C30 C29 121.3(2)
C31 C30 H30 119.3
C29 C30 H30 119.3
C30 C31 C32 117.4(2)
C30 C31 C39 121.6(2)
C32 C31 C39 121.0(2)
C31 C32 C33 123.8(2)
C31 C32 H32 118.1
C33 C32 H32 118.1
C32 C33 C34 116.7(2)
C32 C33 C35 121.2(2)
C34 C33 C35 122.1(2)
O2 C34 C29 117.1(2)
O2 C34 C33 122.5(2)
C29 C34 C33 120.4(2)
C37 C35 C36 107.7(2)
C37 C35 C38 107.6(2)
C36 C35 C38 110.5(2)
C37 C35 C33 112.0(2)
C36 C35 C33 108.0(2)
C38 C35 C33 110.9(2)
C35 C36 H36A 109.5
C35 C36 H36B 109.5
H36A C36 H36B 109.5
C35 C36 H36C 109.5
H36A C36 H36C 109.5
H36B C36 H36C 109.5
C35 C37 H37A 109.5
C35 C37 H37B 109.5
H37A C37 H37B 109.5
C35 C37 H37C 109.5
H37A C37 H37C 109.5
H37B C37 H37C 109.5
C35 C38 H38A 109.5
C35 C38 H38B 109.5
H38A C38 H38B 109.5
C35 C38 H38C 109.5
H38A C38 H38C 109.5
H38B C38 H38C 109.5
C42 C39 C41 109.3(3)
C42 C39 C40 108.5(3)
C41 C39 C40 107.0(3)
C42 C39 C31 109.8(2)
C41 C39 C31 109.5(2)
C40 C39 C31 112.6(2)
C39 C40 H40A 109.5
C39 C40 H40B 109.5
H40A C40 H40B 109.5
C39 C40 H40C 109.5
H40A C40 H40C 109.5
H40B C40 H40C 109.5
C39 C41 H41A 109.5
C39 C41 H41B 109.5
H41A C41 H41B 109.5
C39 C41 H41C 109.5
H41A C41 H41C 109.5
H41B C41 H41C 109.5
C39 C42 H42A 109.5
C39 C42 H42B 109.5
H42A C42 H42B 109.5
C39 C42 H42C 109.5
H42A C42 H42C 109.5
H42B C42 H42C 109.5
Ti2 C43 H43A 109.5
Ti2 C43 H43B 109.5
H43A C43 H43B 109.5
Ti2 C43 H43C 109.5
H43A C43 H43C 109.5
H43B C43 H43C 109.5
Ti2 C44 H44A 109.5
Ti2 C44 H44B 109.5
H44A C44 H44B 109.5
Ti2 C44 H44C 109.5
H44A C44 H44C 109.5
H44B C44 H44C 109.5
C49 C45 C46 109.1(3)
C49 C45 C54 124.6(3)
C46 C45 C54 125.8(3)
C49 C45 Ti2 72.19(16)
C46 C45 Ti2 74.05(17)
C54 C45 Ti2 126.38(18)
C45 C46 C47 106.9(3)
C45 C46 C53 126.4(3)
C47 C46 C53 126.2(3)
C45 C46 Ti2 71.76(16)
C47 C46 Ti2 72.44(17)
C53 C46 Ti2 127.2(2)
C48 C47 C46 107.8(3)
C48 C47 C52 127.4(3)
C46 C47 C52 124.7(3)
C48 C47 Ti2 71.51(15)
C46 C47 Ti2 73.30(16)
C52 C47 Ti2 123.7(2)
C49 C48 C47 108.2(3)
C49 C48 C51 126.6(3)
C47 C48 C51 125.0(3)
C49 C48 Ti2 72.53(15)
C47 C48 Ti2 74.28(16)
C51 C48 Ti2 123.1(2)
C45 C49 C48 108.0(3)
C45 C49 C50 124.3(3)
C48 C49 C50 127.6(3)
C45 C49 Ti2 73.88(17)
C48 C49 Ti2 72.86(16)
C50 C49 Ti2 122.37(19)
C49 C50 H50A 109.5
C49 C50 H50B 109.5
H50A C50 H50B 109.5
C49 C50 H50C 109.5
H50A C50 H50C 109.5
H50B C50 H50C 109.5
C48 C51 H51A 109.5
C48 C51 H51B 109.5
H51A C51 H51B 109.5
C48 C51 H51C 109.5
H51A C51 H51C 109.5
H51B C51 H51C 109.5
C47 C52 H52A 109.5
C47 C52 H52B 109.5
H52A C52 H52B 109.5
C47 C52 H52C 109.5
H52A C52 H52C 109.5
H52B C52 H52C 109.5
C46 C53 H53A 109.5
C46 C53 H53B 109.5
H53A C53 H53B 109.5
C46 C53 H53C 109.5
H53A C53 H53C 109.5
H53B C53 H53C 109.5
C45 C54 H54A 109.5
C45 C54 H54B 109.5
H54A C54 H54B 109.5
C45 C54 H54C 109.5
H54A C54 H54C 109.5
H54B C54 H54C 109.5
N1 C55 C56 112.95(19)
N1 C55 H55A 109.0
C56 C55 H55A 109.0
N1 C55 H55B 109.0
C56 C55 H55B 109.0
H55A C55 H55B 107.8
C57 C56 C61 119.9(2)
C57 C56 C55 121.6(2)
C61 C56 C55 118.4(2)
C56 C57 C58 121.6(2)
C56 C57 H57 119.2
C58 C57 H57 119.2
C57 C58 C59 117.0(2)
C57 C58 C66 122.4(2)
C59 C58 C66 120.5(2)
C60 C59 C58 124.0(2)
C60 C59 H59 118.0
C58 C59 H59 118.0
C59 C60 C61 116.6(2)
C59 C60 C62 121.2(2)
C61 C60 C62 122.1(2)
O3 C61 C56 117.6(2)
O3 C61 C60 121.8(2)
C56 C61 C60 120.6(2)
C64 C62 C60 112.3(2)
C64 C62 C63 106.8(2)
C60 C62 C63 108.8(2)
C64 C62 C65 108.0(2)
C60 C62 C65 110.5(2)
C63 C62 C65 110.4(2)
C62 C63 H63A 109.5
C62 C63 H63B 109.5
H63A C63 H63B 109.5
C62 C63 H63C 109.5
H63A C63 H63C 109.5
H63B C63 H63C 109.5
C62 C64 H64A 109.5
C62 C64 H64B 109.5
H64A C64 H64B 109.5
C62 C64 H64C 109.5
H64A C64 H64C 109.5
H64B C64 H64C 109.5
C62 C65 H65A 109.5
C62 C65 H65B 109.5
H65A C65 H65B 109.5
C62 C65 H65C 109.5
H65A C65 H65C 109.5
H65B C65 H65C 109.5
C69 C66 C68 108.3(3)
C69 C66 C58 112.9(2)
C68 C66 C58 109.5(3)
C69 C66 C67 108.6(3)
C68 C66 C67 108.9(3)
C58 C66 C67 108.6(2)
C66 C67 H67A 109.5
C66 C67 H67B 109.5
H67A C67 H67B 109.5
C66 C67 H67C 109.5
H67A C67 H67C 109.5
H67B C67 H67C 109.5
C66 C68 H68A 109.5
C66 C68 H68B 109.5
H68A C68 H68B 109.5
C66 C68 H68C 109.5
H68A C68 H68C 109.5
H68B C68 H68C 109.5
C66 C69 H69A 109.5
C66 C69 H69B 109.5
H69A C69 H69B 109.5
C66 C69 H69C 109.5
H69A C69 H69C 109.5
H69B C69 H69C 109.5
Ti3 C70 H70A 109.5
Ti3 C70 H70B 109.5
H70A C70 H70B 109.5
Ti3 C70 H70C 109.5
H70A C70 H70C 109.5
H70B C70 H70C 109.5
Ti3 C71 H71A 109.5
Ti3 C71 H71B 109.5
H71A C71 H71B 109.5
Ti3 C71 H71C 109.5
H71A C71 H71C 109.5
H71B C71 H71C 109.5
C73 C72 C76 109.1(2)
C73 C72 C78 124.0(3)
C76 C72 C78 126.4(3)
C73 C72 Ti3 73.27(16)
C76 C72 Ti3 73.24(15)
C78 C72 Ti3 126.18(19)
C72 C73 C74 107.5(3)
C72 C73 C81 125.3(3)
C74 C73 C81 127.0(3)
C72 C73 Ti3 72.41(16)
C74 C73 Ti3 73.20(16)
C81 C73 Ti3 123.9(2)
C75 C74 C73 108.6(2)
C75 C74 C80 126.2(3)
C73 C74 C80 124.9(3)
C75 C74 Ti3 72.98(16)
C73 C74 Ti3 72.58(16)
C80 C74 Ti3 125.5(2)
C74 C75 C76 107.9(3)
C74 C75 C79 125.4(3)
C76 C75 C79 126.6(3)
C74 C75 Ti3 72.95(16)
C76 C75 Ti3 72.31(16)
C79 C75 Ti3 121.20(19)
C72 C76 C75 106.8(2)
C72 C76 C77 126.8(3)
C75 C76 C77 126.2(3)
C72 C76 Ti3 72.37(16)
C75 C76 Ti3 72.94(16)
C77 C76 Ti3 123.65(19)
C76 C77 H77A 109.5
C76 C77 H77B 109.5
H77A C77 H77B 109.5
C76 C77 H77C 109.5
H77A C77 H77C 109.5
H77B C77 H77C 109.5
C72 C78 H78A 109.5
C72 C78 H78B 109.5
H78A C78 H78B 109.5
C72 C78 H78C 109.5
H78A C78 H78C 109.5
H78B C78 H78C 109.5
C75 C79 H79A 109.5
C75 C79 H79B 109.5
H79A C79 H79B 109.5
C75 C79 H79C 109.5
H79A C79 H79C 109.5
H79B C79 H79C 109.5
C74 C80 H80A 109.5
C74 C80 H80B 109.5
H80A C80 H80B 109.5
C74 C80 H80C 109.5
H80A C80 H80C 109.5
H80B C80 H80C 109.5
C73 C81 H81A 109.5
C73 C81 H81B 109.5
H81A C81 H81B 109.5
C73 C81 H81C 109.5
H81A C81 H81C 109.5
H81B C81 H81C 109.5

loop_
_geom_bond_atom_site_label_1
_geom_bond_atom_site_label_2
_geom_bond_distance
Ti1 O1 1.8221(15)
Ti1 C16 2.122(3)
Ti1 C17 2.133(3)
Ti1 C18 2.369(2)
Ti1 C22 2.375(2)
Ti1 C19 2.388(2)
Ti1 C20 2.406(2)
Ti1 C21 2.411(2)
Ti2 O2 1.8231(17)
Ti2 C43 2.122(3)
Ti2 C44 2.136(3)
Ti2 C49 2.371(3)
Ti2 C48 2.375(3)
Ti2 C45 2.392(3)
Ti2 C47 2.410(3)
Ti2 C46 2.422(3)
Ti3 O3 1.8150(18)
Ti3 C71 2.128(3)
Ti3 C70 2.129(3)
Ti3 C72 2.384(3)
Ti3 C73 2.395(3)
Ti3 C76 2.395(3)
Ti3 C74 2.403(3)
Ti3 C75 2.403(3)
O1 C7 1.369(3)
O2 C34 1.367(3)
O3 C61 1.370(3)
N1 C55 1.456(3)
N1 C1 1.462(3)
N1 C28 1.467(3)
C1 C2 1.515(3)
C1 H1A 0.9900
C1 H1B 0.9900
C2 C3 1.387(3)
C2 C7 1.403(3)
C3 C4 1.393(3)
C3 H3 0.9500
C4 C5 1.393(3)
C4 C12 1.539(3)
C5 C6 1.402(3)
C5 H5 0.9500
C6 C7 1.411(3)
C6 C8 1.532(3)
C8 C11 1.535(3)
C8 C10 1.540(3)
C8 C9 1.543(3)
C9 H9A 0.9800
C9 H9B 0.9800
C9 H9C 0.9800
C10 H10A 0.9800
C10 H10B 0.9800
C10 H10C 0.9800
C11 H11A 0.9800
C11 H11B 0.9800
C11 H11C 0.9800
C12 C15 1.528(4)
C12 C13 1.532(4)
C12 C14 1.537(3)
C13 H13A 0.9800
C13 H13B 0.9800
C13 H13C 0.9800
C14 H14A 0.9800
C14 H14B 0.9800
C14 H14C 0.9800
C15 H15A 0.9800
C15 H15B 0.9800
C15 H15C 0.9800
C16 H16A 0.9800
C16 H16B 0.9800
C16 H16C 0.9800
C17 H17A 0.9800
C17 H17B 0.9800
C17 H17C 0.9800
C18 C19 1.419(4)
C18 C22 1.424(3)
C18 C27 1.508(3)
C19 C20 1.430(3)
C19 C26 1.504(4)
C20 C21 1.414(4)
C20 C25 1.495(4)
C21 C22 1.422(3)
C21 C24 1.501(3)
C22 C23 1.499(4)
C23 H23A 0.9800
C23 H23B 0.9800
C23 H23C 0.9800
C24 H24A 0.9800
C24 H24B 0.9800
C24 H24C 0.9800
C25 H25A 0.9800
C25 H25B 0.9800
C25 H25C 0.9800
C26 H26A 0.98(3)
C26 H26B 0.97(3)
C26 H26C 0.92(5)
C27 H27A 0.9800
C27 H27B 0.9800
C27 H27C 0.9800
C28 C29 1.516(3)
C28 H28A 0.9900
C28 H28B 0.9900
C29 C30 1.393(3)
C29 C34 1.398(3)
C30 C31 1.391(3)
C30 H30 0.9500
C31 C32 1.392(4)
C31 C39 1.539(3)
C32 C33 1.403(4)
C32 H32 0.9500
C33 C34 1.416(3)
C33 C35 1.541(3)
C35 C37 1.530(4)
C35 C36 1.536(4)
C35 C38 1.540(4)
C36 H36A 0.9800
C36 H36B 0.9800
C36 H36C 0.9800
C37 H37A 0.9800
C37 H37B 0.9800
C37 H37C 0.9800
C38 H38A 0.9800
C38 H38B 0.9800
C38 H38C 0.9800
C39 C42 1.515(4)
C39 C41 1.535(4)
C39 C40 1.532(4)
C40 H40A 0.9800
C40 H40B 0.9800
C40 H40C 0.9800
C41 H41A 0.9800
C41 H41B 0.9800
C41 H41C 0.9800
C42 H42A 0.9800
C42 H42B 0.9800
C42 H42C 0.9800
C43 H43A 0.9800
C43 H43B 0.9800
C43 H43C 0.9800
C44 H44A 0.9800
C44 H44B 0.9800
C44 H44C 0.9800
C45 C49 1.390(4)
C45 C46 1.415(4)
C45 C54 1.517(4)
C46 C47 1.423(5)
C46 C53 1.506(5)
C47 C48 1.408(4)
C47 C52 1.506(4)
C48 C49 1.411(4)
C48 C51 1.509(4)
C49 C50 1.518(4)
C50 H50A 0.9800
C50 H50B 0.9800
C50 H50C 0.9800
C51 H51A 0.9800
C51 H51B 0.9800
C51 H51C 0.9800
C52 H52A 0.9800
C52 H52B 0.9800
C52 H52C 0.9800
C53 H53A 0.9800
C53 H53B 0.9800
C53 H53C 0.9800
C54 H54A 0.9800
C54 H54B 0.9800
C54 H54C 0.9800
C55 C56 1.518(3)
C55 H55A 0.9900
C55 H55B 0.9900
C56 C57 1.382(3)
C56 C61 1.403(3)
C57 C58 1.397(3)
C57 H57 0.9500
C58 C59 1.398(4)
C58 C66 1.539(4)
C59 C60 1.395(4)
C59 H59 0.9500
C60 C61 1.416(3)
C60 C62 1.540(3)
C62 C64 1.538(4)
C62 C63 1.542(4)
C62 C65 1.545(4)
C63 H63A 0.9800
C63 H63B 0.9800
C63 H63C 0.9800
C64 H64A 0.9800
C64 H64B 0.9800
C64 H64C 0.9800
C65 H65A 0.9800
C65 H65B 0.9800
C65 H65C 0.9800
C66 C69 1.516(4)
C66 C68 1.538(5)
C66 C67 1.538(5)
C67 H67A 0.9800
C67 H67B 0.9800
C67 H67C 0.9800
C68 H68A 0.9800
C68 H68B 0.9800
C68 H68C 0.9800
C69 H69A 0.9800
C69 H69B 0.9800
C69 H69C 0.9800
C70 H70A 0.9800
C70 H70B 0.9800
C70 H70C 0.9800
C71 H71A 0.9800
C71 H71B 0.9800
C71 H71C 0.9800
C72 C73 1.410(4)
C72 C76 1.413(4)
C72 C78 1.517(4)
C73 C74 1.411(4)
C73 C81 1.501(4)
C74 C75 1.408(4)
C74 C80 1.515(4)
C75 C76 1.433(4)
C75 C79 1.504(4)
C76 C77 1.507(4)
C77 H77A 0.9800
C77 H77B 0.9800
C77 H77C 0.9800
C78 H78A 0.9800
C78 H78B 0.9800
C78 H78C 0.9800
C79 H79A 0.9800
C79 H79B 0.9800
C79 H79C 0.9800
C80 H80A 0.9800
C80 H80B 0.9800
C80 H80C 0.9800
C81 H81A 0.9800
C81 H81B 0.9800
C81 H81C 0.9800

loop_
_geom_torsion_atom_site_label_1
_geom_torsion_atom_site_label_2
_geom_torsion_atom_site_label_3
_geom_torsion_atom_site_label_4
_geom_torsion
C16 Ti1 O1 C7 86.4(6)
C17 Ti1 O1 C7 -174.3(6)
C18 Ti1 O1 C7 -45.1(6)
C22 Ti1 O1 C7 -76.8(6)
C19 Ti1 O1 C7 -14.4(6)
C20 Ti1 O1 C7 -14.6(7)
C21 Ti1 O1 C7 -78.7(6)
C43 Ti2 O2 C34 -167.4(6)
C44 Ti2 O2 C34 92.4(6)
C49 Ti2 O2 C34 -50.1(6)
C48 Ti2 O2 C34 -76.3(6)
C45 Ti2 O2 C34 -16.5(6)
C47 Ti2 O2 C34 -58.7(7)
C46 Ti2 O2 C34 -3.1(6)
C71 Ti3 O3 C61 89.1(7)
C70 Ti3 O3 C61 -172.7(6)
C72 Ti3 O3 C61 -26.2(7)
C73 Ti3 O3 C61 -61.3(7)
C76 Ti3 O3 C61 -4.0(7)
C74 Ti3 O3 C61 -82.2(7)
C75 Ti3 O3 C61 -42.9(8)
C55 N1 C1 C2 -160.67(19)
C28 N1 C1 C2 75.2(2)
N1 C1 C2 C3 15.9(3)
N1 C1 C2 C7 -163.75(19)
C7 C2 C3 C4 0.8(3)
C1 C2 C3 C4 -178.8(2)
C2 C3 C4 C5 -0.6(3)
C2 C3 C4 C12 178.9(2)
C3 C4 C5 C6 0.2(3)
C12 C4 C5 C6 -179.3(2)
C4 C5 C6 C7 0.0(3)
C4 C5 C6 C8 178.0(2)
Ti1 O1 C7 C2 -33.0(7)
Ti1 O1 C7 C6 148.8(5)
C3 C2 C7 O1 -178.8(2)
C1 C2 C7 O1 0.8(3)
C3 C2 C7 C6 -0.6(3)
C1 C2 C7 C6 179.1(2)
C5 C6 C7 O1 178.3(2)
C8 C6 C7 O1 0.4(3)
C5 C6 C7 C2 0.2(3)
C8 C6 C7 C2 -177.7(2)
C5 C6 C8 C11 6.3(3)
C7 C6 C8 C11 -175.9(2)
C5 C6 C8 C10 124.9(2)
C7 C6 C8 C10 -57.2(3)
C5 C6 C8 C9 -112.9(2)
C7 C6 C8 C9 64.9(3)
C3 C4 C12 C15 175.5(2)
C5 C4 C12 C15 -5.0(3)
C3 C4 C12 C13 -63.4(3)
C5 C4 C12 C13 116.2(3)
C3 C4 C12 C14 55.6(3)
C5 C4 C12 C14 -124.9(2)
C22 C18 C19 C20 -0.4(3)
C27 C18 C19 C20 -179.3(2)
Ti1 C18 C19 C20 64.82(16)
C22 C18 C19 C26 174.5(2)
C27 C18 C19 C26 -4.4(4)
Ti1 C18 C19 C26 -120.3(2)
C22 C18 C19 Ti1 -65.25(16)
C27 C18 C19 Ti1 115.9(2)
C18 C19 C20 C21 1.0(3)
C26 C19 C20 C21 -174.2(2)
Ti1 C19 C20 C21 64.88(16)
C18 C19 C20 C25 175.3(2)
C26 C19 C20 C25 0.1(4)
Ti1 C19 C20 C25 -120.8(2)
C18 C19 C20 Ti1 -63.89(16)
C26 C19 C20 Ti1 121.0(2)
C19 C20 C21 C22 -1.2(3)
C25 C20 C21 C22 -175.4(2)
Ti1 C20 C21 C22 62.94(16)
C19 C20 C21 C24 173.6(2)
C25 C20 C21 C24 -0.7(4)
Ti1 C20 C21 C24 -122.3(2)
C19 C20 C21 Ti1 -64.11(16)
C25 C20 C21 Ti1 121.7(3)
C20 C21 C22 C18 0.9(3)
C24 C21 C22 C18 -173.8(2)
Ti1 C21 C22 C18 64.76(16)
C20 C21 C22 C23 177.4(2)
C24 C21 C22 C23 2.6(4)
Ti1 C21 C22 C23 -118.8(2)
C20 C21 C22 Ti1 -63.84(16)
C24 C21 C22 Ti1 121.4(2)
C19 C18 C22 C21 -0.3(3)
C27 C18 C22 C21 178.6(2)
Ti1 C18 C22 C21 -65.94(16)
C19 C18 C22 C23 -176.6(2)
C27 C18 C22 C23 2.3(4)
Ti1 C18 C22 C23 117.7(2)
C19 C18 C22 Ti1 65.65(16)
C27 C18 C22 Ti1 -115.4(2)
C55 N1 C28 C29 79.5(2)
C1 N1 C28 C29 -155.87(19)
N1 C28 C29 C30 10.2(3)
N1 C28 C29 C34 -168.6(2)
C34 C29 C30 C31 1.6(3)
C28 C29 C30 C31 -177.1(2)
C29 C30 C31 C32 2.1(3)
C29 C30 C31 C39 -180.0(2)
C30 C31 C32 C33 -1.6(4)
C39 C31 C32 C33 -179.5(2)
C31 C32 C33 C34 -2.5(4)
C31 C32 C33 C35 174.8(2)
Ti2 O2 C34 C29 -47.1(7)
Ti2 O2 C34 C33 135.1(5)
C30 C29 C34 O2 176.3(2)
C28 C29 C34 O2 -5.0(3)
C30 C29 C34 C33 -5.9(3)
C28 C29 C34 C33 172.9(2)
C32 C33 C34 O2 -176.1(2)
C35 C33 C34 O2 6.7(4)
C32 C33 C34 C29 6.2(3)
C35 C33 C34 C29 -171.0(2)
C32 C33 C35 C37 -2.7(4)
C34 C33 C35 C37 174.4(2)
C32 C33 C35 C36 -121.2(3)
C34 C33 C35 C36 55.9(3)
C32 C33 C35 C38 117.6(3)
C34 C33 C35 C38 -65.3(3)
C30 C31 C39 C42 125.1(3)
C32 C31 C39 C42 -57.0(4)
C30 C31 C39 C41 -114.9(3)
C32 C31 C39 C41 63.0(3)
C30 C31 C39 C40 4.0(4)
C32 C31 C39 C40 -178.1(3)
C49 C45 C46 C47 0.2(3)
C54 C45 C46 C47 -171.9(3)
Ti2 C45 C46 C47 64.4(2)
C49 C45 C46 C53 172.7(3)
C54 C45 C46 C53 0.5(5)
Ti2 C45 C46 C53 -123.2(3)
C49 C45 C46 Ti2 -64.17(19)
C54 C45 C46 Ti2 123.7(3)
C45 C46 C47 C48 -0.3(3)
C53 C46 C47 C48 -172.8(3)
Ti2 C46 C47 C48 63.6(2)
C45 C46 C47 C52 176.3(3)
C53 C46 C47 C52 3.8(5)
Ti2 C46 C47 C52 -119.8(3)
C45 C46 C47 Ti2 -64.0(2)
C53 C46 C47 Ti2 123.6(3)
C46 C47 C48 C49 0.3(3)
C52 C47 C48 C49 -176.2(3)
Ti2 C47 C48 C49 65.11(19)
C46 C47 C48 C51 175.5(3)
C52 C47 C48 C51 -1.0(5)
Ti2 C47 C48 C51 -119.7(3)
C46 C47 C48 Ti2 -64.8(2)
C52 C47 C48 Ti2 118.7(3)
C46 C45 C49 C48 0.0(3)
C54 C45 C49 C48 172.2(3)
Ti2 C45 C49 C48 -65.41(19)
C46 C45 C49 C50 -176.1(3)
C54 C45 C49 C50 -3.8(4)
Ti2 C45 C49 C50 118.5(3)
C46 C45 C49 Ti2 65.4(2)
C54 C45 C49 Ti2 -122.4(3)
C47 C48 C49 C45 -0.2(3)
C51 C48 C49 C45 -175.3(3)
Ti2 C48 C49 C45 66.08(19)
C47 C48 C49 C50 175.7(3)
C51 C48 C49 C50 0.6(5)
Ti2 C48 C49 C50 -118.0(3)
C47 C48 C49 Ti2 -66.3(2)
C51 C48 C49 Ti2 118.6(3)
C1 N1 C55 C56 75.7(2)
C28 N1 C55 C56 -160.20(18)
N1 C55 C56 C57 13.4(3)
N1 C55 C56 C61 -164.4(2)
C61 C56 C57 C58 1.2(4)
C55 C56 C57 C58 -176.4(2)
C56 C57 C58 C59 2.8(4)
C56 C57 C58 C66 -178.8(2)
C57 C58 C59 C60 -2.4(4)
C66 C58 C59 C60 179.2(3)
C58 C59 C60 C61 -2.1(4)
C58 C59 C60 C62 173.9(2)
Ti3 O3 C61 C56 -37.6(8)
Ti3 O3 C61 C60 144.4(6)
C57 C56 C61 O3 176.1(2)
C55 C56 C61 O3 -6.2(3)
C57 C56 C61 C60 -6.0(3)
C55 C56 C61 C60 171.8(2)
C59 C60 C61 O3 -175.9(2)
C62 C60 C61 O3 8.2(4)
C59 C60 C61 C56 6.2(3)
C62 C60 C61 C56 -169.7(2)
C59 C60 C62 C64 -1.6(4)
C61 C60 C62 C64 174.2(2)
C59 C60 C62 C63 -119.7(3)
C61 C60 C62 C63 56.1(3)
C59 C60 C62 C65 119.0(3)
C61 C60 C62 C65 -65.3(3)
C57 C58 C66 C69 -1.7(4)
C59 C58 C66 C69 176.6(3)
C57 C58 C66 C68 -122.4(3)
C59 C58 C66 C68 55.9(4)
C57 C58 C66 C67 118.8(3)
C59 C58 C66 C67 -62.9(4)
C76 C72 C73 C74 -0.3(3)
C78 C72 C73 C74 172.0(3)
Ti3 C72 C73 C74 -65.31(19)
C76 C72 C73 C81 -175.5(3)
C78 C72 C73 C81 -3.2(4)
Ti3 C72 C73 C81 119.6(3)
C76 C72 C73 Ti3 64.98(19)
C78 C72 C73 Ti3 -122.7(3)
C72 C73 C74 C75 0.2(3)
C81 C73 C74 C75 175.2(3)
Ti3 C73 C74 C75 -64.56(19)
C72 C73 C74 C80 -173.6(3)
C81 C73 C74 C80 1.4(5)
Ti3 C73 C74 C80 121.6(3)
C72 C73 C74 Ti3 64.78(19)
C81 C73 C74 Ti3 -120.2(3)
C73 C74 C75 C76 0.0(3)
C80 C74 C75 C76 173.7(3)
Ti3 C74 C75 C76 -64.33(19)
C73 C74 C75 C79 -179.2(3)
C80 C74 C75 C79 -5.4(5)
Ti3 C74 C75 C79 116.5(3)
C73 C74 C75 Ti3 64.30(19)
C80 C74 C75 Ti3 -121.9(3)
C73 C72 C76 C75 0.3(3)
C78 C72 C76 C75 -171.7(3)
Ti3 C72 C76 C75 65.31(18)
C73 C72 C76 C77 175.8(3)
C78 C72 C76 C77 3.7(5)
Ti3 C72 C76 C77 -119.2(3)
C73 C72 C76 Ti3 -65.00(19)
C78 C72 C76 Ti3 122.9(3)
C74 C75 C76 C72 -0.2(3)
C79 C75 C76 C72 178.9(3)
Ti3 C75 C76 C72 -64.92(19)
C74 C75 C76 C77 -175.7(3)
C79 C75 C76 C77 3.4(5)
Ti3 C75 C76 C77 119.6(3)
C74 C75 C76 Ti3 64.75(19)
C79 C75 C76 Ti3 -116.1(3)
